data_4304487
loop_
_publ_author_name
'Joe B. Gilroy'
'Brian O. Patrick'
'Robert McDonald'
'Robin G. Hicks'

_publ_section_title
;
Transition Metal Complexes of 3-Cyano- and 3-Nitroformazans
;
_journal_name_full 'Inorganic Chemistry'
_journal_page_first 1287
_journal_page_last 1294
_journal_paper_doi 10.1021/ic7019846
_journal_volume 47
_journal_year 2008
_chemical_formula_sum 'C16 H14 Cl Cu N5 O2'
_chemical_formula_weight 407.31
_chemical_name_systematic
;
 ?
;
_space_group_IT_number 14
_symmetry_cell_setting monoclinic
_symmetry_space_group_name_Hall '-P 2yn'
_symmetry_space_group_name_H-M 'P 1 21/n 1'
_atom_sites_solution_hydrogens geom
_atom_sites_solution_primary direct
_atom_sites_solution_secondary difmap
_audit_creation_method SHELXL-97
_cell_angle_alpha 90.00
_cell_angle_beta 91.044(3)
_cell_angle_gamma 90.00
_cell_formula_units_Z 4
_cell_length_a 13.3276(15)
_cell_length_b 7.1885(6)
_cell_length_c 17.4215(19)
_cell_measurement_reflns_used 2290
_cell_measurement_temperature 173(2)
_cell_measurement_theta_max 22.88
_cell_measurement_theta_min 2.34
_cell_volume 1668.8(3)
_computing_structure_refinement 'SHELXL-97 (Sheldrick, 1997)'
_diffrn_ambient_temperature 173(2)
_diffrn_measured_fraction_theta_full 0.997
_diffrn_measured_fraction_theta_max 0.997
_diffrn_measurement_device_type 'Bruker X8 APEX'
_diffrn_measurement_method 'area detector'
_diffrn_radiation_monochromator graphite
_diffrn_radiation_source 'fine-focus sealed tube'
_diffrn_radiation_type MoK\a
_diffrn_radiation_wavelength 0.71073
_diffrn_reflns_av_R_equivalents 0.0744
_diffrn_reflns_av_sigmaI/netI 0.0653
_diffrn_reflns_limit_h_max 15
_diffrn_reflns_limit_h_min -15
_diffrn_reflns_limit_k_max 8
_diffrn_reflns_limit_k_min -7
_diffrn_reflns_limit_l_max 20
_diffrn_reflns_limit_l_min -20
_diffrn_reflns_number 15244
_diffrn_reflns_theta_full 25.03
_diffrn_reflns_theta_max 25.03
_diffrn_reflns_theta_min 1.91
_exptl_absorpt_coefficient_mu 1.489
_exptl_absorpt_correction_T_max 0.971
_exptl_absorpt_correction_T_min 0.760
_exptl_absorpt_correction_type multi-scan
_exptl_crystal_colour purple
_exptl_crystal_density_diffrn 1.621
_exptl_crystal_density_method 'not measured'
_exptl_crystal_description needle
_exptl_crystal_F_000 828
_exptl_crystal_size_max 0.50
_exptl_crystal_size_mid 0.05
_exptl_crystal_size_min 0.02
_refine_diff_density_max 0.405
_refine_diff_density_min -0.302
_refine_diff_density_rms 0.083
_refine_ls_extinction_method none
_refine_ls_goodness_of_fit_ref 1.042
_refine_ls_hydrogen_treatment constr
_refine_ls_matrix_type full
_refine_ls_number_parameters 228
_refine_ls_number_reflns 2942
_refine_ls_number_restraints 0
_refine_ls_restrained_S_all 1.042
_refine_ls_R_factor_all 0.0729
_refine_ls_R_factor_gt 0.0432
_refine_ls_shift/su_max 0.000
_refine_ls_shift/su_mean 0.000
_refine_ls_structure_factor_coef Fsqd
_refine_ls_weighting_details 'calc w=1/[\s^2^(Fo^2^)+(0.0307P)^2^+0.7388P] where P=(Fo^2^+2Fc^2^)/3'
_refine_ls_weighting_scheme calc
_refine_ls_wR_factor_gt 0.0786
_refine_ls_wR_factor_ref 0.0877
_reflns_number_gt 2139
_reflns_number_total 2942
_reflns_threshold_expression >2sigma(I)
_cod_data_source_file ic7019846-file004.cif
_cod_data_source_block rh005
_cod_original_sg_symbol_H-M 'P 21/n'
_cod_database_code 4304487

loop_
_symmetry_equiv_pos_as_xyz
'x, y, z'
'-x+1/2, y+1/2, -z+1/2'
'-x, -y, -z'
'x-1/2, -y-1/2, z-1/2'

loop_
_atom_site_label
_atom_site_type_symbol
_atom_site_fract_x
_atom_site_fract_y
_atom_site_fract_z
_atom_site_U_iso_or_equiv
_atom_site_adp_type
_atom_site_occupancy
_atom_site_symmetry_multiplicity
_atom_site_calc_flag
_atom_site_refinement_flags
_atom_site_disorder_assembly
_atom_site_disorder_group
C1 C 0.6911(3) 0.0714(5) 0.1408(2) 0.0230(9) Uani 1 1 d . . .
C2 C 0.7236(3) 0.0573(5) 0.0620(2) 0.0282(10) Uani 1 1 d . . .
C11 C 0.8252(3) 0.0919(5) 0.3167(2) 0.0208(9) Uani 1 1 d . . .
C12 C 0.8016(3) 0.0846(5) 0.3951(2) 0.0238(9) Uani 1 1 d . . .
C13 C 0.8733(3) 0.1202(5) 0.4507(2) 0.0301(10) Uani 1 1 d . . .
H13 H 0.8570 0.1157 0.5035 0.036 Uiso 1 1 calc R . .
C14 C 0.9704(3) 0.1632(5) 0.4280(3) 0.0353(11) Uani 1 1 d . . .
H14 H 1.0203 0.1910 0.4659 0.042 Uiso 1 1 calc R . .
C15 C 0.9953(3) 0.1661(5) 0.3513(3) 0.0333(11) Uani 1 1 d . . .
H15 H 1.0622 0.1926 0.3370 0.040 Uiso 1 1 calc R . .
C16 C 0.9229(3) 0.1304(5) 0.2957(2) 0.0263(10) Uani 1 1 d . . .
H16 H 0.9400 0.1322 0.2430 0.032 Uiso 1 1 calc R . .
C17 C 0.6703(3) 0.0360(6) 0.4876(2) 0.0353(10) Uani 1 1 d . . .
H17A H 0.7098 -0.0579 0.5156 0.053 Uiso 1 1 calc R . .
H17B H 0.5990 0.0029 0.4889 0.053 Uiso 1 1 calc R . .
H17C H 0.6804 0.1578 0.5118 0.053 Uiso 1 1 calc R . .
C21 C 0.4579(3) 0.2051(5) 0.2174(2) 0.0215(9) Uani 1 1 d . . .
C22 C 0.4332(3) 0.2955(5) 0.2854(2) 0.0232(9) Uani 1 1 d . . .
C23 C 0.3381(3) 0.3690(5) 0.2936(2) 0.0316(10) Uani 1 1 d . . .
H23 H 0.3203 0.4297 0.3399 0.038 Uiso 1 1 calc R . .
C24 C 0.2694(3) 0.3534(5) 0.2341(3) 0.0344(11) Uani 1 1 d . . .
H24 H 0.2041 0.4044 0.2395 0.041 Uiso 1 1 calc R . .
C25 C 0.2936(3) 0.2644(5) 0.1661(2) 0.0315(10) Uani 1 1 d . . .
H25 H 0.2454 0.2551 0.1254 0.038 Uiso 1 1 calc R . .
C26 C 0.3882(3) 0.1894(5) 0.1580(2) 0.0274(10) Uani 1 1 d . . .
H26 H 0.4053 0.1273 0.1119 0.033 Uiso 1 1 calc R . .
C27 C 0.4867(3) 0.3862(5) 0.4122(2) 0.0313(10) Uani 1 1 d . . .
H27A H 0.4570 0.5103 0.4065 0.047 Uiso 1 1 calc R . .
H27B H 0.5483 0.3945 0.4435 0.047 Uiso 1 1 calc R . .
H27C H 0.4389 0.3035 0.4373 0.047 Uiso 1 1 calc R . .
N1 N 0.7656(2) 0.0612(4) 0.19323(18) 0.0233(7) Uani 1 1 d . . .
N2 N 0.7436(2) 0.0639(4) 0.26543(17) 0.0206(7) Uani 1 1 d . . .
N3 N 0.5935(2) 0.1208(4) 0.14701(17) 0.0233(8) Uani 1 1 d . . .
N4 N 0.5560(2) 0.1305(4) 0.21439(17) 0.0223(7) Uani 1 1 d . . .
N5 N 0.7494(3) 0.0427(5) 0.0003(2) 0.0419(10) Uani 1 1 d . . .
O1 O 0.70223(19) 0.0437(4) 0.40890(14) 0.0301(6) Uani 1 1 d . . .
O2 O 0.50960(19) 0.3139(3) 0.33837(14) 0.0246(6) Uani 1 1 d . . .
Cu1 Cu 0.61336(4) 0.03668(6) 0.31037(3) 0.02282(15) Uani 1 1 d . . .
Cl1 Cl 0.48777(8) -0.11817(13) 0.36201(6) 0.0300(3) Uani 1 1 d . . .

loop_
_atom_site_aniso_label
_atom_site_aniso_U_11
_atom_site_aniso_U_22
_atom_site_aniso_U_33
_atom_site_aniso_U_23
_atom_site_aniso_U_13
_atom_site_aniso_U_12
C1 0.033(2) 0.019(2) 0.018(2) -0.0010(16) 0.0076(18) -0.0024(17)
C2 0.032(2) 0.028(2) 0.025(2) -0.0021(18) 0.0046(19) -0.0049(19)
C11 0.026(2) 0.012(2) 0.024(2) 0.0003(15) 0.0019(18) 0.0041(16)
C12 0.029(2) 0.020(2) 0.022(2) 0.0001(16) 0.0039(18) 0.0055(17)
C13 0.035(3) 0.029(2) 0.026(3) 0.0023(18) 0.007(2) 0.0087(19)
C14 0.035(3) 0.033(3) 0.038(3) 0.001(2) -0.008(2) 0.005(2)
C15 0.027(3) 0.032(2) 0.041(3) 0.006(2) 0.002(2) 0.0038(19)
C16 0.035(3) 0.018(2) 0.026(2) 0.0034(17) 0.008(2) 0.0064(18)
C17 0.040(3) 0.050(3) 0.016(2) 0.004(2) 0.0060(19) 0.002(2)
C21 0.026(2) 0.019(2) 0.020(2) 0.0022(16) 0.0024(17) -0.0030(17)
C22 0.028(2) 0.016(2) 0.026(2) 0.0005(17) 0.0012(18) -0.0034(17)
C23 0.036(3) 0.029(2) 0.031(3) -0.0035(19) 0.004(2) 0.0050(19)
C24 0.028(3) 0.032(3) 0.043(3) 0.006(2) 0.000(2) 0.0035(19)
C25 0.031(3) 0.032(2) 0.032(3) 0.006(2) -0.013(2) -0.0069(19)
C26 0.039(3) 0.025(2) 0.019(2) 0.0034(17) 0.0021(19) -0.0050(19)
C27 0.041(3) 0.031(2) 0.023(2) -0.0064(18) 0.002(2) 0.0035(19)
N1 0.029(2) 0.0187(18) 0.0221(19) -0.0013(14) 0.0096(15) -0.0009(14)
N2 0.0244(18) 0.0209(18) 0.0168(18) -0.0002(13) 0.0063(14) 0.0004(14)
N3 0.031(2) 0.0208(17) 0.0176(18) -0.0032(14) 0.0032(15) -0.0038(14)
N4 0.030(2) 0.0194(17) 0.0175(18) -0.0008(13) 0.0043(15) -0.0021(14)
N5 0.052(3) 0.053(2) 0.021(2) -0.0072(18) 0.0126(18) -0.011(2)
O1 0.0297(16) 0.0453(16) 0.0156(15) 0.0006(13) 0.0061(12) 0.0002(14)
O2 0.0285(16) 0.0252(14) 0.0201(15) -0.0080(11) 0.0017(12) 0.0014(12)
Cu1 0.0263(3) 0.0263(3) 0.0161(3) 0.0013(2) 0.00654(19) -0.0006(2)
Cl1 0.0347(6) 0.0295(5) 0.0261(6) 0.0017(4) 0.0122(5) -0.0056(4)

loop_
_atom_type_symbol
_atom_type_description
_atom_type_scat_dispersion_real
_atom_type_scat_dispersion_imag
_atom_type_scat_source
C C 0.0033 0.0016 'International Tables Vol C Tables 4.2.6.8 and 6.1.1.4'
H H 0.0000 0.0000 'International Tables Vol C Tables 4.2.6.8 and 6.1.1.4'
N N 0.0061 0.0033 'International Tables Vol C Tables 4.2.6.8 and 6.1.1.4'
O O 0.0106 0.0060 'International Tables Vol C Tables 4.2.6.8 and 6.1.1.4'
Cu Cu 0.3201 1.2651 'International Tables Vol C Tables 4.2.6.8 and 6.1.1.4'
Cl Cl 0.1484 0.1585 'International Tables Vol C Tables 4.2.6.8 and 6.1.1.4'

loop_
_geom_angle_atom_site_label_1
_geom_angle_atom_site_label_2
_geom_angle_atom_site_label_3
_geom_angle
_geom_angle_site_symmetry_1
_geom_angle_site_symmetry_3
_geom_angle_publ_flag
N1 C1 N3 131.4(3) . . ?
N1 C1 C2 114.2(3) . . ?
N3 C1 C2 113.5(4) . . ?
N5 C2 C1 178.7(4) . . ?
C16 C11 C12 119.4(4) . . ?
C16 C11 N2 125.4(4) . . ?
C12 C11 N2 115.2(3) . . ?
C13 C12 O1 125.0(4) . . ?
C13 C12 C11 120.9(4) . . ?
O1 C12 C11 114.1(4) . . ?
C12 C13 C14 118.7(4) . . ?
C12 C13 H13 120.7 . . ?
C14 C13 H13 120.7 . . ?
C15 C14 C13 121.1(4) . . ?
C15 C14 H14 119.5 . . ?
C13 C14 H14 119.5 . . ?
C16 C15 C14 120.0(4) . . ?
C16 C15 H15 120.0 . . ?
C14 C15 H15 120.0 . . ?
C15 C16 C11 120.0(4) . . ?
C15 C16 H16 120.0 . . ?
C11 C16 H16 120.0 . . ?
O1 C17 H17A 109.5 . . ?
O1 C17 H17B 109.5 . . ?
H17A C17 H17B 109.5 . . ?
O1 C17 H17C 109.5 . . ?
H17A C17 H17C 109.5 . . ?
H17B C17 H17C 109.5 . . ?
C26 C21 C22 120.5(4) . . ?
C26 C21 N4 123.4(3) . . ?
C22 C21 N4 116.2(4) . . ?
O2 C22 C23 124.5(4) . . ?
O2 C22 C21 115.6(3) . . ?
C23 C22 C21 119.8(4) . . ?
C24 C23 C22 119.3(4) . . ?
C24 C23 H23 120.3 . . ?
C22 C23 H23 120.3 . . ?
C23 C24 C25 121.2(4) . . ?
C23 C24 H24 119.4 . . ?
C25 C24 H24 119.4 . . ?
C26 C25 C24 119.6(4) . . ?
C26 C25 H25 120.2 . . ?
C24 C25 H25 120.2 . . ?
C25 C26 C21 119.6(4) . . ?
C25 C26 H26 120.2 . . ?
C21 C26 H26 120.2 . . ?
O2 C27 H27A 109.5 . . ?
O2 C27 H27B 109.5 . . ?
H27A C27 H27B 109.5 . . ?
O2 C27 H27C 109.5 . . ?
H27A C27 H27C 109.5 . . ?
H27B C27 H27C 109.5 . . ?
N2 N1 C1 118.9(3) . . ?
N1 N2 C11 115.6(3) . . ?
N1 N2 Cu1 127.8(3) . . ?
C11 N2 Cu1 116.6(2) . . ?
N4 N3 C1 118.5(3) . . ?
N3 N4 C21 115.4(3) . . ?
N3 N4 Cu1 127.8(3) . . ?
C21 N4 Cu1 116.6(2) . . ?
C12 O1 C17 118.3(3) . . ?
C12 O1 Cu1 113.4(2) . . ?
C17 O1 Cu1 127.8(2) . . ?
C22 O2 C27 118.3(3) . . ?
N2 Cu1 N4 87.62(13) . . ?
N2 Cu1 O1 80.10(12) . . ?
N4 Cu1 O1 156.12(12) . . ?
N2 Cu1 Cl1 155.37(9) . . ?
N4 Cu1 Cl1 103.61(10) . . ?
O1 Cu1 Cl1 95.79(8) . . ?

loop_
_geom_bond_atom_site_label_1
_geom_bond_atom_site_label_2
_geom_bond_distance
_geom_bond_site_symmetry_2
_geom_bond_publ_flag
C1 N1 1.340(5) . ?
C1 N3 1.354(5) . ?
C1 C2 1.451(5) . ?
C2 N5 1.138(5) . ?
C11 C16 1.386(5) . ?
C11 C12 1.407(5) . ?
C11 N2 1.409(5) . ?
C12 C13 1.372(5) . ?
C12 O1 1.382(4) . ?
C13 C14 1.395(5) . ?
C13 H13 0.9500 . ?
C14 C15 1.383(5) . ?
C14 H14 0.9500 . ?
C15 C16 1.378(5) . ?
C15 H15 0.9500 . ?
C16 H16 0.9500 . ?
C17 O1 1.444(4) . ?
C17 H17A 0.9800 . ?
C17 H17B 0.9800 . ?
C17 H17C 0.9800 . ?
C21 C26 1.383(5) . ?
C21 C22 1.396(5) . ?
C21 N4 1.415(5) . ?
C22 O2 1.368(4) . ?
C22 C23 1.383(5) . ?
C23 C24 1.376(6) . ?
C23 H23 0.9500 . ?
C24 C25 1.390(6) . ?
C24 H24 0.9500 . ?
C25 C26 1.380(5) . ?
C25 H25 0.9500 . ?
C26 H26 0.9500 . ?
C27 O2 1.425(4) . ?
C27 H27A 0.9800 . ?
C27 H27B 0.9800 . ?
C27 H27C 0.9800 . ?
N1 N2 1.297(4) . ?
N2 Cu1 1.928(3) . ?
N3 N4 1.286(4) . ?
N4 Cu1 1.946(3) . ?
O1 Cu1 2.068(3) . ?
Cu1 Cl1 2.2147(10) . ?

loop_
_geom_torsion_atom_site_label_1
_geom_torsion_atom_site_label_2
_geom_torsion_atom_site_label_3
_geom_torsion_atom_site_label_4
_geom_torsion
_geom_torsion_site_symmetry_1
_geom_torsion_site_symmetry_2
_geom_torsion_site_symmetry_3
_geom_torsion_site_symmetry_4
_geom_torsion_publ_flag
N1 C1 C2 N5 78(20) . . . . ?
N3 C1 C2 N5 -111(20) . . . . ?
C16 C11 C12 C13 1.9(5) . . . . ?
N2 C11 C12 C13 -176.2(3) . . . . ?
C16 C11 C12 O1 -179.5(3) . . . . ?
N2 C11 C12 O1 2.4(4) . . . . ?
O1 C12 C13 C14 -178.7(3) . . . . ?
C11 C12 C13 C14 -0.3(5) . . . . ?
C12 C13 C14 C15 -1.5(6) . . . . ?
C13 C14 C15 C16 1.6(6) . . . . ?
C14 C15 C16 C11 0.1(5) . . . . ?
C12 C11 C16 C15 -1.7(5) . . . . ?
N2 C11 C16 C15 176.1(3) . . . . ?
C26 C21 C22 O2 -175.9(3) . . . . ?
N4 C21 C22 O2 5.1(5) . . . . ?
C26 C21 C22 C23 0.4(5) . . . . ?
N4 C21 C22 C23 -178.7(3) . . . . ?
O2 C22 C23 C24 175.2(3) . . . . ?
C21 C22 C23 C24 -0.6(6) . . . . ?
C22 C23 C24 C25 0.3(6) . . . . ?
C23 C24 C25 C26 0.3(6) . . . . ?
C24 C25 C26 C21 -0.5(6) . . . . ?
C22 C21 C26 C25 0.2(5) . . . . ?
N4 C21 C26 C25 179.2(3) . . . . ?
N3 C1 N1 N2 14.9(6) . . . . ?
C2 C1 N1 N2 -176.9(3) . . . . ?
C1 N1 N2 C11 -167.2(3) . . . . ?
C1 N1 N2 Cu1 12.1(4) . . . . ?
C16 C11 N2 N1 5.3(5) . . . . ?
C12 C11 N2 N1 -176.7(3) . . . . ?
C16 C11 N2 Cu1 -174.1(3) . . . . ?
C12 C11 N2 Cu1 3.9(4) . . . . ?
N1 C1 N3 N4 -14.2(6) . . . . ?
C2 C1 N3 N4 177.5(3) . . . . ?
C1 N3 N4 C21 172.4(3) . . . . ?
C1 N3 N4 Cu1 -13.1(4) . . . . ?
C26 C21 N4 N3 29.5(5) . . . . ?
C22 C21 N4 N3 -151.5(3) . . . . ?
C26 C21 N4 Cu1 -145.6(3) . . . . ?
C22 C21 N4 Cu1 33.4(4) . . . . ?
C13 C12 O1 C17 -0.5(5) . . . . ?
C11 C12 O1 C17 -179.0(3) . . . . ?
C13 C12 O1 Cu1 171.5(3) . . . . ?
C11 C12 O1 Cu1 -7.0(4) . . . . ?
C23 C22 O2 C27 10.8(5) . . . . ?
C21 C22 O2 C27 -173.2(3) . . . . ?
N1 N2 Cu1 N4 -25.8(3) . . . . ?
C11 N2 Cu1 N4 153.6(2) . . . . ?
N1 N2 Cu1 O1 174.8(3) . . . . ?
C11 N2 Cu1 O1 -5.9(2) . . . . ?
N1 N2 Cu1 Cl1 92.5(4) . . . . ?
C11 N2 Cu1 Cl1 -88.1(3) . . . . ?
N3 N4 Cu1 N2 26.4(3) . . . . ?
C21 N4 Cu1 N2 -159.2(3) . . . . ?
N3 N4 Cu1 O1 85.1(4) . . . . ?
C21 N4 Cu1 O1 -100.5(3) . . . . ?
N3 N4 Cu1 Cl1 -131.4(3) . . . . ?
C21 N4 Cu1 Cl1 43.0(3) . . . . ?
C12 O1 Cu1 N2 7.1(2) . . . . ?
C17 O1 Cu1 N2 178.2(3) . . . . ?
C12 O1 Cu1 N4 -53.0(4) . . . . ?
C17 O1 Cu1 N4 118.1(4) . . . . ?
C12 O1 Cu1 Cl1 162.6(2) . . . . ?
C17 O1 Cu1 Cl1 -26.3(3) . . . . ?
